data_7104036
loop_
_publ_author_name
'Wu, Biao'
'Yang, Xiao-Juan'
'Janiak, Christoph'
'Gerhard Lassahn, Paul'

_publ_section_title
;
 Large size anion binding with iron(II) complexes of a
 5,5'-disubstituted-2,2'-bipyridine ligand
;
_journal_coden_ASTM CHCOFS
_journal_issue 7
_journal_name_full
;
 Chemical Communications (Cambridge, United Kingdom)
;
_journal_page_first 902
_journal_page_last 903
_journal_paper_doi 10.1039/b211616b
_journal_year 2003
_chemical_formula_moiety
;
(C16 H18 N4 O4)3Fe, (Cl O4)2, (H2O)2
;
_chemical_formula_sum 'C24 H29 Cl Fe0.5 N6 O11'
_chemical_formula_weight 640.91
_chemical_name_common
;
(Tris(N,N'-(2,2')bipyridinyl-5,5'-diyl-bis-carbamic acid
diethyl ester)iron(ii))-diperchlorate- dihydrate
;
_chemical_name_systematic
; 
[Tris(N,N'-[2,2']bipyridinyl-5,5'-diyl-bis-carbamic 
acid diethyl ester)iron(II)]-diperchlorate- dihydrate
;
_space_group_IT_number 15
_symmetry_cell_setting monoclinic
_symmetry_space_group_name_Hall '-C 2yc'
_symmetry_space_group_name_H-M 'C 1 2/c 1'
_atom_sites_solution_hydrogens geom
_atom_sites_solution_primary direct
_atom_sites_solution_secondary difmap
_audit_creation_method SHELXL-97
_cell_angle_alpha 90.00
_cell_angle_beta 117.340(4)
_cell_angle_gamma 90.00
_cell_formula_units_Z 8
_cell_length_a 18.459(5)
_cell_length_b 25.212(6)
_cell_length_c 14.755(4)
_cell_measurement_temperature 223(2)
_cell_volume 6100(3)
_computing_cell_refinement 'Bruker SMART'
_computing_data_collection 'Bruker SMART'
_computing_data_reduction 'Bruker SHELXTL'
_computing_molecular_graphics 'Bruker SHELXTL'
_computing_publication_material 'Bruker SHELXTL'
_computing_structure_refinement 'SHELXL-97 (Sheldrick, 1997)'
_computing_structure_solution 'SHELXS-97 (Sheldrick, 1990)'
_diffrn_ambient_temperature 223(2)
_diffrn_measured_fraction_theta_full 0.911
_diffrn_measured_fraction_theta_max 0.911
_diffrn_measurement_device_type 'Bruker AXS CCD'
_diffrn_measurement_method '\w scan'
_diffrn_radiation_monochromator graphite
_diffrn_radiation_source 'fine-focus sealed tube'
_diffrn_radiation_type MoK\a
_diffrn_radiation_wavelength 0.71073
_diffrn_reflns_av_R_equivalents 0.0983
_diffrn_reflns_av_sigmaI/netI 0.1154
_diffrn_reflns_limit_h_max 24
_diffrn_reflns_limit_h_min -24
_diffrn_reflns_limit_k_max 32
_diffrn_reflns_limit_k_min -34
_diffrn_reflns_limit_l_max 19
_diffrn_reflns_limit_l_min -19
_diffrn_reflns_number 26846
_diffrn_reflns_theta_full 28.96
_diffrn_reflns_theta_max 28.96
_diffrn_reflns_theta_min 2.24
_exptl_absorpt_coefficient_mu 0.419
_exptl_absorpt_correction_T_max 1.000
_exptl_absorpt_correction_T_min 0.627712
_exptl_absorpt_correction_type multi-scan
_exptl_absorpt_process_details SADABS
_exptl_crystal_colour 'dark red'
_exptl_crystal_density_diffrn 1.396
_exptl_crystal_density_method 'not measured'
_exptl_crystal_description isometric
_exptl_crystal_F_000 2664
_exptl_crystal_size_max 0.22
_exptl_crystal_size_mid 0.19
_exptl_crystal_size_min 0.06
_refine_diff_density_max 0.789
_refine_diff_density_min -0.932
_refine_diff_density_rms 0.096
_refine_ls_extinction_method none
_refine_ls_goodness_of_fit_ref 1.010
_refine_ls_hydrogen_treatment mixed
_refine_ls_matrix_type full
_refine_ls_number_parameters 379
_refine_ls_number_reflns 7354
_refine_ls_number_restraints 0
_refine_ls_restrained_S_all 1.010
_refine_ls_R_factor_all 0.2067
_refine_ls_R_factor_gt 0.0871
_refine_ls_shift/su_max 0.000
_refine_ls_shift/su_mean 0.000
_refine_ls_structure_factor_coef Fsqd
_refine_ls_weighting_details 'calc w=1/[\s^2^(Fo^2^)+(0.1462P)^2^+13.4641P] where P=(Fo^2^+2Fc^2^)/3'
_refine_ls_weighting_scheme calc
_refine_ls_wR_factor_gt 0.2221
_refine_ls_wR_factor_ref 0.3067
_reflns_number_gt 3116
_reflns_number_total 7354
_reflns_threshold_expression >2sigma(I)
_cod_data_source_file b211616b.txt
_cod_data_source_block cl
_cod_depositor_comments
;
The following automatic conversions were performed:
'_symmetry_cell_setting' value 'Monoclinic' changed to 'monoclinic'
according to '/home/saulius/struct/CIF-dictionaries/cif_core.dic'
dictionary named 'cif_core.dic' version 2.4.1 from
2010-06-29.

'_exptl_absorpt_correction_type' value 'Multi-scan' changed
to 'multi-scan' according to
'/home/saulius/struct/CIF-dictionaries/cif_core.dic' dictionary named
'cif_core.dic' version 2.4.1 from 2010-06-29.

Automatic conversion script
Id: cif_fix_enum 1527 2010-12-29 10:47:43Z saulius 
;
_cod_original_sg_symbol_H-M C2/c
_cod_original_formula_sum 'C24 H29 Cl Fe0.50 N6 O11'
_cod_database_code 7104036

loop_
_symmetry_equiv_pos_as_xyz
'x, y, z'
'-x, y, -z+1/2'
'x+1/2, y+1/2, z'
'-x+1/2, y+1/2, -z+1/2'
'-x, -y, -z'
'x, -y, z-1/2'
'-x+1/2, -y+1/2, -z'
'x+1/2, -y+1/2, z-1/2'

loop_
_atom_site_label
_atom_site_type_symbol
_atom_site_fract_x
_atom_site_fract_y
_atom_site_fract_z
_atom_site_U_iso_or_equiv
_atom_site_adp_type
_atom_site_occupancy
_atom_site_symmetry_multiplicity
_atom_site_calc_flag
_atom_site_refinement_flags
_atom_site_disorder_assembly
_atom_site_disorder_group
Fe Fe 0.5000 0.34421(4) 0.2500 0.0366(3) Uani 1 2 d S . .
N1 N 0.5249(2) 0.40298(17) 0.1817(3) 0.0372(10) Uani 1 1 d . . .
N2 N 0.6129(3) 0.43333(19) 0.0122(4) 0.0482(12) Uani 1 1 d . . .
H2A H 0.6026 0.4026 -0.0181 0.058 Uiso 1 1 calc R . .
N3 N 0.4703(3) 0.28966(17) 0.3224(4) 0.0394(10) Uani 1 1 d . . .
N4 N 0.5467(3) 0.2160(2) 0.5609(4) 0.0576(14) Uani 1 1 d . . .
H4B H 0.5838 0.2389 0.5979 0.069 Uiso 1 1 calc R . .
N5 N 0.6161(3) 0.33948(17) 0.3443(3) 0.0383(10) Uani 1 1 d . . .
N6 N 0.7784(3) 0.3955(2) 0.5765(4) 0.0586(14) Uani 1 1 d . . .
H6A H 0.7545 0.4256 0.5739 0.070 Uiso 1 1 calc R . .
O1 O 0.6737(3) 0.51242(18) 0.0187(4) 0.0633(13) Uani 1 1 d . . .
O2 O 0.6788(3) 0.44487(19) -0.0774(4) 0.0705(14) Uani 1 1 d . . .
O3 O 0.5006(5) 0.1329(3) 0.5626(5) 0.123(3) Uani 1 1 d . . .
O4 O 0.6075(4) 0.1688(2) 0.6988(4) 0.0965(19) Uani 1 1 d . . .
O5 O 0.8887(3) 0.3462(2) 0.6753(4) 0.0888(18) Uani 1 1 d . . .
O6 O 0.8668(3) 0.4265(2) 0.7249(4) 0.0734(14) Uani 1 1 d . . .
C1 C 0.5560(3) 0.3997(2) 0.1155(4) 0.0392(12) Uani 1 1 d . . .
H1A H 0.5604 0.3660 0.0911 0.047 Uiso 1 1 calc R . .
C2 C 0.5819(3) 0.4432(2) 0.0815(4) 0.0415(13) Uani 1 1 d . . .
C3 C 0.5751(4) 0.4929(2) 0.1157(5) 0.0495(15) Uani 1 1 d . . .
H3A H 0.5923 0.5232 0.0938 0.059 Uiso 1 1 calc R . .
C4 C 0.5423(4) 0.4971(2) 0.1828(5) 0.0465(14) Uani 1 1 d . . .
H4A H 0.5371 0.5307 0.2071 0.056 Uiso 1 1 calc R . .
C5 C 0.5171(3) 0.4520(2) 0.2145(4) 0.0397(12) Uani 1 1 d . . .
C6 C 0.6571(4) 0.4679(2) -0.0107(5) 0.0502(15) Uani 1 1 d . . .
C7 C 0.7345(5) 0.4747(3) -0.1027(6) 0.072(2) Uani 1 1 d . . .
H7A H 0.7203 0.5124 -0.1093 0.086 Uiso 1 1 calc R . .
H7B H 0.7302 0.4623 -0.1680 0.086 Uiso 1 1 calc R . .
C8 C 0.8201(6) 0.4670(5) -0.0199(8) 0.119(4) Uani 1 1 d . . .
H8A H 0.8575 0.4866 -0.0367 0.179 Uiso 1 1 calc R . .
H8B H 0.8338 0.4296 -0.0138 0.179 Uiso 1 1 calc R . .
H8C H 0.8242 0.4798 0.0443 0.179 Uiso 1 1 calc R . .
C9 C 0.5190(3) 0.2688(2) 0.4143(4) 0.0424(13) Uani 1 1 d . . .
H9A H 0.5739 0.2796 0.4482 0.051 Uiso 1 1 calc R . .
C10 C 0.4913(4) 0.2314(2) 0.4617(5) 0.0511(15) Uani 1 1 d . . .
C11 C 0.4113(4) 0.2140(3) 0.4102(5) 0.0628(18) Uani 1 1 d . . .
H11A H 0.3909 0.1885 0.4391 0.075 Uiso 1 1 calc R . .
C12 C 0.3624(4) 0.2352(3) 0.3149(5) 0.0607(17) Uani 1 1 d . . .
H12A H 0.3083 0.2234 0.2774 0.073 Uiso 1 1 calc R . .
C13 C 0.3922(4) 0.2733(2) 0.2748(4) 0.0446(13) Uani 1 1 d . . .
C14 C 0.5474(5) 0.1691(3) 0.6036(6) 0.080(2) Uani 1 1 d . . .
C15 C 0.6240(7) 0.1186(5) 0.7553(9) 0.119(4) Uiso 1 1 d . . .
H15A H 0.6382 0.1256 0.8269 0.143 Uiso 1 1 calc R . .
H15B H 0.5753 0.0961 0.7261 0.143 Uiso 1 1 calc R . .
C16 C 0.6918(9) 0.0917(6) 0.7487(13) 0.191(7) Uani 1 1 d . . .
H16A H 0.7038 0.0587 0.7869 0.287 Uiso 1 1 calc R . .
H16B H 0.7396 0.1143 0.7771 0.287 Uiso 1 1 calc R . .
H16C H 0.6768 0.0841 0.6779 0.287 Uiso 1 1 calc R . .
C17 C 0.6582(3) 0.3691(2) 0.4277(4) 0.0430(13) Uani 1 1 d . . .
H17A H 0.6307 0.3963 0.4428 0.052 Uiso 1 1 calc R . .
C18 C 0.7407(3) 0.3615(2) 0.4931(5) 0.0461(14) Uani 1 1 d . . .
C19 C 0.7814(4) 0.3215(3) 0.4715(5) 0.0592(17) Uani 1 1 d . . .
H19A H 0.8370 0.3150 0.5144 0.071 Uiso 1 1 calc R . .
C20 C 0.7386(4) 0.2915(3) 0.3858(5) 0.0647(19) Uani 1 1 d . . .
H20A H 0.7653 0.2638 0.3705 0.078 Uiso 1 1 calc R . .
C21 C 0.6571(3) 0.3008(2) 0.3214(4) 0.0414(13) Uani 1 1 d . . .
C22 C 0.8488(4) 0.3856(3) 0.6604(5) 0.0544(16) Uani 1 1 d . . .
C23 C 0.9331(5) 0.4169(4) 0.8265(6) 0.094(3) Uani 1 1 d . . .
H23A H 0.9725 0.3920 0.8230 0.112 Uiso 1 1 calc R . .
H23B H 0.9118 0.4015 0.8705 0.112 Uiso 1 1 calc R . .
C24 C 0.9727(6) 0.4681(4) 0.8680(7) 0.117(4) Uani 1 1 d . . .
H24A H 1.0173 0.4628 0.9358 0.175 Uiso 1 1 calc R . .
H24B H 0.9332 0.4923 0.8716 0.175 Uiso 1 1 calc R . .
H24C H 0.9936 0.4829 0.8240 0.175 Uiso 1 1 calc R . .
Cl Cl 0.64447(13) 0.34602(8) 0.69972(16) 0.0749(6) Uani 1 1 d . . .
O7 O 0.6599(4) 0.3053(2) 0.6485(5) 0.105(2) Uani 1 1 d . . .
O8 O 0.5861(6) 0.3354(6) 0.7256(7) 0.222(6) Uani 1 1 d . . .
O9 O 0.7170(6) 0.3593(5) 0.7823(10) 0.247(7) Uani 1 1 d . . .
O10 O 0.6147(9) 0.3863(4) 0.6360(12) 0.256(8) Uani 1 1 d . . .
O01 O 0.5860(5) 0.3302(2) 0.9325(6) 0.121(2) Uani 1 1 d . . .

loop_
_atom_site_aniso_label
_atom_site_aniso_U_11
_atom_site_aniso_U_22
_atom_site_aniso_U_33
_atom_site_aniso_U_23
_atom_site_aniso_U_13
_atom_site_aniso_U_12
Fe 0.0302(6) 0.0395(6) 0.0392(6) 0.000 0.0153(5) 0.000
N1 0.025(2) 0.041(2) 0.040(2) -0.001(2) 0.010(2) 0.0018(18)
N2 0.053(3) 0.049(3) 0.050(3) -0.005(2) 0.030(3) -0.013(2)
N3 0.034(2) 0.040(2) 0.042(3) -0.002(2) 0.015(2) 0.0032(19)
N4 0.062(3) 0.057(3) 0.048(3) 0.013(2) 0.020(3) 0.001(3)
N5 0.036(2) 0.041(2) 0.039(2) -0.001(2) 0.018(2) 0.005(2)
N6 0.040(3) 0.062(3) 0.052(3) -0.015(3) 0.003(3) 0.012(2)
O1 0.075(3) 0.055(3) 0.080(3) -0.010(2) 0.052(3) -0.017(2)
O2 0.086(4) 0.071(3) 0.080(3) -0.015(3) 0.061(3) -0.023(3)
O3 0.134(6) 0.095(5) 0.085(4) 0.041(4) 0.002(4) -0.032(4)
O4 0.100(4) 0.097(4) 0.065(3) 0.038(3) 0.014(3) 0.003(3)
O5 0.070(3) 0.097(4) 0.060(3) -0.012(3) -0.004(3) 0.037(3)
O6 0.061(3) 0.076(3) 0.055(3) -0.018(2) 0.002(2) 0.002(2)
C1 0.039(3) 0.039(3) 0.043(3) 0.000(2) 0.022(3) -0.001(2)
C2 0.036(3) 0.046(3) 0.045(3) -0.001(3) 0.021(3) -0.003(2)
C3 0.057(4) 0.046(3) 0.050(4) 0.000(3) 0.029(3) -0.007(3)
C4 0.050(4) 0.039(3) 0.052(4) -0.003(3) 0.024(3) -0.006(3)
C5 0.031(3) 0.042(3) 0.043(3) -0.001(2) 0.015(2) -0.001(2)
C6 0.050(4) 0.052(4) 0.052(4) -0.001(3) 0.027(3) -0.008(3)
C7 0.076(5) 0.081(5) 0.082(5) -0.011(4) 0.057(5) -0.022(4)
C8 0.081(7) 0.191(11) 0.111(8) -0.012(8) 0.065(7) -0.022(7)
C9 0.038(3) 0.045(3) 0.044(3) 0.003(3) 0.019(3) 0.006(2)
C10 0.056(4) 0.044(3) 0.053(4) 0.009(3) 0.025(3) 0.007(3)
C11 0.060(4) 0.063(4) 0.055(4) 0.016(3) 0.018(4) -0.011(3)
C12 0.051(4) 0.061(4) 0.062(4) 0.007(3) 0.018(3) -0.017(3)
C13 0.042(3) 0.045(3) 0.045(3) 0.005(3) 0.018(3) -0.002(3)
C14 0.082(6) 0.081(5) 0.055(5) 0.016(4) 0.013(4) -0.008(5)
C16 0.163(14) 0.159(13) 0.222(17) 0.091(12) 0.063(13) 0.038(11)
C17 0.035(3) 0.047(3) 0.045(3) -0.006(3) 0.017(3) 0.005(2)
C18 0.035(3) 0.049(3) 0.049(3) -0.004(3) 0.015(3) 0.005(2)
C19 0.034(3) 0.073(4) 0.054(4) -0.016(3) 0.006(3) 0.010(3)
C20 0.047(4) 0.072(4) 0.065(4) -0.014(4) 0.017(3) 0.022(3)
C21 0.032(3) 0.045(3) 0.042(3) -0.002(2) 0.013(3) 0.003(2)
C22 0.043(4) 0.062(4) 0.045(4) -0.006(3) 0.008(3) 0.002(3)
C23 0.074(6) 0.115(7) 0.055(5) -0.025(5) -0.002(4) 0.006(5)
C24 0.091(7) 0.155(10) 0.085(7) -0.055(7) 0.025(6) -0.032(7)
Cl 0.0864(14) 0.0653(11) 0.0848(14) -0.0074(10) 0.0494(12) 0.0118(10)
O7 0.082(4) 0.087(4) 0.121(5) -0.041(4) 0.027(4) 0.013(3)
O8 0.135(8) 0.44(2) 0.122(7) -0.015(9) 0.087(7) -0.026(9)
O9 0.119(7) 0.311(14) 0.243(12) -0.215(11) 0.025(8) 0.008(8)
O10 0.357(18) 0.127(7) 0.386(19) 0.141(10) 0.259(17) 0.129(10)
O01 0.164(7) 0.080(4) 0.134(6) -0.039(4) 0.081(6) -0.034(4)

loop_
_atom_type_symbol
_atom_type_description
_atom_type_scat_dispersion_real
_atom_type_scat_dispersion_imag
_atom_type_scat_source
C C 0.0033 0.0016 'International Tables Vol C Tables 4.2.6.8 and 6.1.1.4'
H H 0.0000 0.0000 'International Tables Vol C Tables 4.2.6.8 and 6.1.1.4'
N N 0.0061 0.0033 'International Tables Vol C Tables 4.2.6.8 and 6.1.1.4'
O O 0.0106 0.0060 'International Tables Vol C Tables 4.2.6.8 and 6.1.1.4'
Cl Cl 0.1484 0.1585 'International Tables Vol C Tables 4.2.6.8 and 6.1.1.4'
Fe Fe 0.3463 0.8444 'International Tables Vol C Tables 4.2.6.8 and 6.1.1.4'

loop_
_geom_angle_atom_site_label_1
_geom_angle_atom_site_label_2
_geom_angle_atom_site_label_3
_geom_angle
_geom_angle_site_symmetry_1
_geom_angle_site_symmetry_3
_geom_angle_publ_flag
N5 Fe N5 173.0(3) 2_655 . ?
N5 Fe N1 88.45(18) 2_655 2_655 ?
N5 Fe N1 96.86(17) . 2_655 ?
N5 Fe N1 96.86(17) 2_655 . ?
N5 Fe N1 88.45(18) . . ?
N1 Fe N1 81.8(3) 2_655 . ?
N5 Fe N3 81.72(18) 2_655 . ?
N5 Fe N3 93.36(18) . . ?
N1 Fe N3 93.46(18) 2_655 . ?
N1 Fe N3 175.14(18) . . ?
N5 Fe N3 93.36(18) 2_655 2_655 ?
N5 Fe N3 81.72(18) . 2_655 ?
N1 Fe N3 175.14(18) 2_655 2_655 ?
N1 Fe N3 93.46(18) . 2_655 ?
N3 Fe N3 91.3(3) . 2_655 ?
C1 N1 C5 117.7(4) . . ?
C1 N1 Fe 127.3(4) . . ?
C5 N1 Fe 114.7(3) . . ?
C6 N2 C2 124.6(5) . . ?
C6 N2 H2A 117.7 . . ?
C2 N2 H2A 117.7 . . ?
C9 N3 C13 117.8(5) . . ?
C9 N3 Fe 126.7(4) . . ?
C13 N3 Fe 115.4(4) . . ?
C14 N4 C10 125.5(6) . . ?
C14 N4 H4B 117.2 . . ?
C10 N4 H4B 117.2 . . ?
C17 N5 C21 118.0(5) . . ?
C17 N5 Fe 127.2(4) . . ?
C21 N5 Fe 114.8(4) . . ?
C22 N6 C18 125.3(5) . . ?
C22 N6 H6A 117.4 . . ?
C18 N6 H6A 117.4 . . ?
C6 O2 C7 116.4(5) . . ?
C14 O4 C15 117.3(8) . . ?
C22 O6 C23 114.9(6) . . ?
N1 C1 C2 123.4(5) . . ?
N1 C1 H1A 118.3 . . ?
C2 C1 H1A 118.3 . . ?
C3 C2 C1 118.9(5) . . ?
C3 C2 N2 124.4(5) . . ?
C1 C2 N2 116.7(5) . . ?
C2 C3 C4 118.5(5) . . ?
C2 C3 H3A 120.7 . . ?
C4 C3 H3A 120.7 . . ?
C3 C4 C5 120.1(5) . . ?
C3 C4 H4A 119.9 . . ?
C5 C4 H4A 119.9 . . ?
N1 C5 C4 121.3(5) . . ?
N1 C5 C5 114.1(3) . 2_655 ?
C4 C5 C5 124.6(3) . 2_655 ?
O1 C6 N2 127.3(6) . . ?
O1 C6 O2 123.9(5) . . ?
N2 C6 O2 108.8(5) . . ?
O2 C7 C8 109.2(7) . . ?
O2 C7 H7A 109.8 . . ?
C8 C7 H7A 109.8 . . ?
O2 C7 H7B 109.8 . . ?
C8 C7 H7B 109.8 . . ?
H7A C7 H7B 108.3 . . ?
C7 C8 H8A 109.5 . . ?
C7 C8 H8B 109.5 . . ?
H8A C8 H8B 109.5 . . ?
C7 C8 H8C 109.5 . . ?
H8A C8 H8C 109.5 . . ?
H8B C8 H8C 109.5 . . ?
N3 C9 C10 122.6(5) . . ?
N3 C9 H9A 118.7 . . ?
C10 C9 H9A 118.7 . . ?
C11 C10 N4 124.6(6) . . ?
C11 C10 C9 118.7(6) . . ?
N4 C10 C9 116.6(6) . . ?
C12 C11 C10 117.9(6) . . ?
C12 C11 H11A 121.0 . . ?
C10 C11 H11A 121.0 . . ?
C13 C12 C11 120.4(6) . . ?
C13 C12 H12A 119.8 . . ?
C11 C12 H12A 119.8 . . ?
N3 C13 C12 122.4(6) . . ?
N3 C13 C21 113.6(5) . 2_655 ?
C12 C13 C21 123.9(5) . 2_655 ?
O3 C14 O4 125.6(7) . . ?
O3 C14 N4 125.5(7) . . ?
O4 C14 N4 108.9(7) . . ?
C16 C15 O4 108.9(9) . . ?
C16 C15 H15A 109.9 . . ?
O4 C15 H15A 109.9 . . ?
C16 C15 H15B 109.9 . . ?
O4 C15 H15B 109.9 . . ?
H15A C15 H15B 108.3 . . ?
C15 C16 H16A 109.5 . . ?
C15 C16 H16B 109.5 . . ?
H16A C16 H16B 109.5 . . ?
C15 C16 H16C 109.5 . . ?
H16A C16 H16C 109.5 . . ?
H16B C16 H16C 109.5 . . ?
N5 C17 C18 123.3(5) . . ?
N5 C17 H17A 118.4 . . ?
C18 C17 H17A 118.4 . . ?
C19 C18 C17 118.6(5) . . ?
C19 C18 N6 123.3(5) . . ?
C17 C18 N6 118.1(5) . . ?
C20 C19 C18 118.1(6) . . ?
C20 C19 H19A 120.9 . . ?
C18 C19 H19A 120.9 . . ?
C19 C20 C21 121.7(6) . . ?
C19 C20 H20A 119.1 . . ?
C21 C20 H20A 119.1 . . ?
N5 C21 C20 120.2(5) . . ?
N5 C21 C13 114.2(5) . 2_655 ?
C20 C21 C13 125.6(5) . 2_655 ?
O5 C22 O6 125.4(6) . . ?
O5 C22 N6 125.3(6) . . ?
O6 C22 N6 109.3(6) . . ?
O6 C23 C24 107.7(8) . . ?
O6 C23 H23A 110.2 . . ?
C24 C23 H23A 110.2 . . ?
O6 C23 H23B 110.2 . . ?
C24 C23 H23B 110.2 . . ?
H23A C23 H23B 108.5 . . ?
C23 C24 H24A 109.5 . . ?
C23 C24 H24B 109.5 . . ?
H24A C24 H24B 109.5 . . ?
C23 C24 H24C 109.5 . . ?
H24A C24 H24C 109.5 . . ?
H24B C24 H24C 109.5 . . ?
O10 Cl O8 103.4(8) . . ?
O10 Cl O9 111.2(10) . . ?
O8 Cl O9 112.6(7) . . ?
O10 Cl O7 107.8(7) . . ?
O8 Cl O7 114.0(7) . . ?
O9 Cl O7 107.7(4) . . ?

loop_
_geom_bond_atom_site_label_1
_geom_bond_atom_site_label_2
_geom_bond_distance
_geom_bond_site_symmetry_2
_geom_bond_publ_flag
Fe N5 1.950(4) 2_655 ?
Fe N5 1.950(4) . ?
Fe N1 1.961(4) 2_655 ?
Fe N1 1.961(4) . ?
Fe N3 1.967(5) . ?
Fe N3 1.967(5) 2_655 ?
N1 C1 1.345(7) . ?
N1 C5 1.359(6) . ?
N2 C6 1.339(7) . ?
N2 C2 1.404(7) . ?
N2 H2A 0.8700 . ?
N3 C9 1.344(7) . ?
N3 C13 1.346(7) . ?
N4 C14 1.339(9) . ?
N4 C10 1.401(8) . ?
N4 H4B 0.8700 . ?
N5 C17 1.341(7) . ?
N5 C21 1.368(6) . ?
N6 C22 1.343(8) . ?
N6 C18 1.395(7) . ?
N6 H6A 0.8700 . ?
O1 C6 1.191(7) . ?
O2 C6 1.352(7) . ?
O2 C7 1.453(7) . ?
O3 C14 1.209(10) . ?
O4 C14 1.331(9) . ?
O4 C15 1.468(12) . ?
O5 C22 1.196(7) . ?
O6 C22 1.338(8) . ?
O6 C23 1.456(9) . ?
C1 C2 1.380(7) . ?
C1 H1A 0.9400 . ?
C2 C3 1.378(8) . ?
C3 C4 1.382(8) . ?
C3 H3A 0.9400 . ?
C4 C5 1.388(7) . ?
C4 H4A 0.9400 . ?
C5 C5 1.451(10) 2_655 ?
C7 C8 1.501(12) . ?
C7 H7A 0.9800 . ?
C7 H7B 0.9800 . ?
C8 H8A 0.9700 . ?
C8 H8B 0.9700 . ?
C8 H8C 0.9700 . ?
C9 C10 1.402(8) . ?
C9 H9A 0.9400 . ?
C10 C11 1.387(9) . ?
C11 C12 1.383(9) . ?
C11 H11A 0.9400 . ?
C12 C13 1.370(8) . ?
C12 H12A 0.9400 . ?
C13 C21 1.462(8) 2_655 ?
C15 C16 1.465(16) . ?
C15 H15A 0.9800 . ?
C15 H15B 0.9800 . ?
C16 H16A 0.9700 . ?
C16 H16B 0.9700 . ?
C16 H16C 0.9700 . ?
C17 C18 1.392(8) . ?
C17 H17A 0.9400 . ?
C18 C19 1.379(8) . ?
C19 C20 1.371(9) . ?
C19 H19A 0.9400 . ?
C20 C21 1.381(8) . ?
C20 H20A 0.9400 . ?
C21 C13 1.462(8) 2_655 ?
C23 C24 1.472(12) . ?
C23 H23A 0.9800 . ?
C23 H23B 0.9800 . ?
C24 H24A 0.9700 . ?
C24 H24B 0.9700 . ?
C24 H24C 0.9700 . ?
Cl O10 1.320(9) . ?
Cl O8 1.324(9) . ?
Cl O9 1.375(9) . ?
Cl O7 1.381(5) . ?

loop_
_geom_hbond_atom_site_label_D
_geom_hbond_atom_site_label_H
_geom_hbond_atom_site_label_A
_geom_hbond_distance_DH
_geom_hbond_distance_HA
_geom_hbond_distance_DA
_geom_hbond_angle_DHA
_geom_hbond_site_symmetry_A
N4 H4B O7 0.87 2.09 2.935(8) 164.2 .

loop_
_geom_torsion_atom_site_label_1
_geom_torsion_atom_site_label_2
_geom_torsion_atom_site_label_3
_geom_torsion_atom_site_label_4
_geom_torsion
_geom_torsion_site_symmetry_1
_geom_torsion_site_symmetry_2
_geom_torsion_site_symmetry_3
_geom_torsion_site_symmetry_4
_geom_torsion_publ_flag
N5 Fe N1 C1 -97.4(5) 2_655 . . . ?
N5 Fe N1 C1 78.0(5) . . . . ?
N1 Fe N1 C1 175.2(5) 2_655 . . . ?
N3 Fe N1 C1 -170(2) . . . . ?
N3 Fe N1 C1 -3.6(5) 2_655 . . . ?
N5 Fe N1 C5 89.9(4) 2_655 . . . ?
N5 Fe N1 C5 -94.7(4) . . . . ?
N1 Fe N1 C5 2.5(3) 2_655 . . . ?
N3 Fe N1 C5 17(2) . . . . ?
N3 Fe N1 C5 -176.3(4) 2_655 . . . ?
N5 Fe N3 C9 -174.2(5) 2_655 . . . ?
N5 Fe N3 C9 10.8(4) . . . . ?
N1 Fe N3 C9 -86.2(4) 2_655 . . . ?
N1 Fe N3 C9 -101(2) . . . . ?
N3 Fe N3 C9 92.6(4) 2_655 . . . ?
N5 Fe N3 C13 3.7(4) 2_655 . . . ?
N5 Fe N3 C13 -171.3(4) . . . . ?
N1 Fe N3 C13 91.6(4) 2_655 . . . ?
N1 Fe N3 C13 77(2) . . . . ?
N3 Fe N3 C13 -89.5(4) 2_655 . . . ?
N5 Fe N5 C17 -138.3(5) 2_655 . . . ?
N1 Fe N5 C17 0.7(5) 2_655 . . . ?
N1 Fe N5 C17 82.3(5) . . . . ?
N3 Fe N5 C17 -93.2(5) . . . . ?
N3 Fe N5 C17 176.0(5) 2_655 . . . ?
N5 Fe N5 C21 40.7(4) 2_655 . . . ?
N1 Fe N5 C21 179.7(4) 2_655 . . . ?
N1 Fe N5 C21 -98.7(4) . . . . ?
N3 Fe N5 C21 85.8(4) . . . . ?
N3 Fe N5 C21 -4.9(4) 2_655 . . . ?
C5 N1 C1 C2 1.5(8) . . . . ?
Fe N1 C1 C2 -170.9(4) . . . . ?
N1 C1 C2 C3 -0.7(9) . . . . ?
N1 C1 C2 N2 -179.9(5) . . . . ?
C6 N2 C2 C3 16.8(9) . . . . ?
C6 N2 C2 C1 -164.1(6) . . . . ?
C1 C2 C3 C4 -0.1(9) . . . . ?
N2 C2 C3 C4 179.0(6) . . . . ?
C2 C3 C4 C5 0.0(9) . . . . ?
C1 N1 C5 C4 -1.6(8) . . . . ?
Fe N1 C5 C4 171.8(4) . . . . ?
C1 N1 C5 C5 179.9(6) . . . 2_655 ?
Fe N1 C5 C5 -6.7(7) . . . 2_655 ?
C3 C4 C5 N1 0.9(9) . . . . ?
C3 C4 C5 C5 179.2(7) . . . 2_655 ?
C2 N2 C6 O1 -4.1(11) . . . . ?
C2 N2 C6 O2 178.1(5) . . . . ?
C7 O2 C6 O1 8.3(10) . . . . ?
C7 O2 C6 N2 -173.7(6) . . . . ?
C6 O2 C7 C8 81.1(8) . . . . ?
C13 N3 C9 C10 -0.5(8) . . . . ?
Fe N3 C9 C10 177.4(4) . . . . ?
C14 N4 C10 C11 30.9(11) . . . . ?
C14 N4 C10 C9 -151.9(7) . . . . ?
N3 C9 C10 C11 2.3(9) . . . . ?
N3 C9 C10 N4 -175.1(5) . . . . ?
N4 C10 C11 C12 176.0(6) . . . . ?
C9 C10 C11 C12 -1.1(10) . . . . ?
C10 C11 C12 C13 -1.8(11) . . . . ?
C9 N3 C13 C12 -2.6(8) . . . . ?
Fe N3 C13 C12 179.4(5) . . . . ?
C9 N3 C13 C21 176.2(5) . . . 2_655 ?
Fe N3 C13 C21 -1.9(6) . . . 2_655 ?
C11 C12 C13 N3 3.7(10) . . . . ?
C11 C12 C13 C21 -174.9(6) . . . 2_655 ?
C15 O4 C14 O3 6.8(15) . . . . ?
C15 O4 C14 N4 -173.7(8) . . . . ?
C10 N4 C14 O3 0.5(14) . . . . ?
C10 N4 C14 O4 -179.0(6) . . . . ?
C14 O4 C15 C16 97.4(12) . . . . ?
C21 N5 C17 C18 -1.7(8) . . . . ?
Fe N5 C17 C18 177.4(4) . . . . ?
N5 C17 C18 C19 -0.2(9) . . . . ?
N5 C17 C18 N6 178.7(5) . . . . ?
C22 N6 C18 C19 -20.6(10) . . . . ?
C22 N6 C18 C17 160.6(6) . . . . ?
C17 C18 C19 C20 0.7(10) . . . . ?
N6 C18 C19 C20 -178.2(6) . . . . ?
C18 C19 C20 C21 0.6(11) . . . . ?
C17 N5 C21 C20 2.9(8) . . . . ?
Fe N5 C21 C20 -176.2(5) . . . . ?
C17 N5 C21 C13 -175.6(5) . . . 2_655 ?
Fe N5 C21 C13 5.3(6) . . . 2_655 ?
C19 C20 C21 N5 -2.5(10) . . . . ?
C19 C20 C21 C13 175.8(6) . . . 2_655 ?
C23 O6 C22 O5 -10.6(11) . . . . ?
C23 O6 C22 N6 169.1(6) . . . . ?
C18 N6 C22 O5 0.0(12) . . . . ?
C18 N6 C22 O6 -179.7(6) . . . . ?
C22 O6 C23 C24 151.4(7) . . . . ?
